data_4302825
loop_
_publ_author_name
'John J. Curley'
'Tetsuro Murahashi'
'Christopher C. Cummins'

_publ_contact_author_address
;Department of Chemistry
Massachusetts Institute of Technology
77 Massachusetts Avenue
Room 6-325
Cambridge, MA
02139
;
_publ_contact_author_email ccummins@mit.edu
_publ_contact_author_name 'Christopher C. Cummins'
_publ_section_title
;
Synthesis and Reversible Reductive Coupling of Cationic, Dinitrogen-Derived
Diazoalkane Complexes
;
_journal_name_full 'Inorganic Chemistry'
_journal_page_first 7181
_journal_page_last 7193
_journal_paper_doi 10.1021/ic900495s
_journal_volume 48
_journal_year 2009
_chemical_absolute_configuration ad
_chemical_formula_sum 'C102 H152 Mo2 N10 O4'
_chemical_formula_weight 1774.22
_chemical_name_common '[PhC(H)NNMo(N[t-Bu]Ar)3]2'
_chemical_name_systematic
;

 ?

;
_space_group_IT_number 5
_symmetry_cell_setting monoclinic
_symmetry_space_group_name_Hall 'C 2y'
_symmetry_space_group_name_H-M 'C 1 2 1'
_atom_sites_solution_hydrogens geom
_atom_sites_solution_primary direct
_atom_sites_solution_secondary difmap
_audit_creation_method SHELXL-97
_cell_angle_alpha 90.00
_cell_angle_beta 106.209(3)
_cell_angle_gamma 90.00
_cell_formula_units_Z 2
_cell_length_a 28.188(2)
_cell_length_b 10.3537(7)
_cell_length_c 17.5606(14)
_cell_measurement_reflns_used 5650
_cell_measurement_temperature 100(2)
_cell_measurement_theta_max 28.18
_cell_measurement_theta_min 2.32
_cell_volume 4921.3(6)
_computing_cell_refinement 'SAINT 5 (Bruker-AXS, 2003)'
_computing_data_collection 'SMART 5 (Bruker-AXS, 2003)'
_computing_data_reduction 'SAINT 5 (Bruker-AXS, 2003)'
_computing_molecular_graphics 'Bruker SHELXTL'
_computing_publication_material 'Bruker SHELXTL'
_computing_structure_refinement 'SHELXL-97 (Sheldrick, 2008)'
_computing_structure_solution 'SHELXS-97 (Sheldrick, 2008)'
_diffrn_ambient_temperature 100(2)
_diffrn_measured_fraction_theta_full 0.997
_diffrn_measured_fraction_theta_max 0.997
_diffrn_measurement_device_type 'Bruker Smart APEX CCD'
_diffrn_measurement_method 'omega and phi scans'
_diffrn_radiation_monochromator graphite
_diffrn_radiation_source 'fine-focus sealed tube'
_diffrn_radiation_type MoK\a
_diffrn_radiation_wavelength 0.71073
_diffrn_reflns_av_R_equivalents 0.0000
_diffrn_reflns_av_sigmaI/netI 0.0535
_diffrn_reflns_limit_h_max 36
_diffrn_reflns_limit_h_min -37
_diffrn_reflns_limit_k_max 13
_diffrn_reflns_limit_k_min -13
_diffrn_reflns_limit_l_max 23
_diffrn_reflns_limit_l_min 0
_diffrn_reflns_number 12137
_diffrn_reflns_theta_full 28.28
_diffrn_reflns_theta_max 28.28
_diffrn_reflns_theta_min 2.11
_exptl_absorpt_coefficient_mu 0.309
_exptl_absorpt_correction_T_max 0.9787
_exptl_absorpt_correction_T_min 0.9610
_exptl_absorpt_correction_type multi-scan
_exptl_absorpt_process_details sadabs
_exptl_crystal_colour orange
_exptl_crystal_density_diffrn 1.197
_exptl_crystal_density_method 'not measured'
_exptl_crystal_description needle
_exptl_crystal_F_000 1900
_exptl_crystal_size_max 0.13
_exptl_crystal_size_mid 0.08
_exptl_crystal_size_min 0.07
_refine_diff_density_max 1.394
_refine_diff_density_min -0.487
_refine_diff_density_rms 0.078
_refine_ls_abs_structure_details 'Flack H D (1983), Acta Cryst. A39, 876-881'
_refine_ls_abs_structure_Flack -0.05(3)
_refine_ls_extinction_method none
_refine_ls_goodness_of_fit_ref 1.066
_refine_ls_hydrogen_treatment mixed
_refine_ls_matrix_type full
_refine_ls_number_parameters 550
_refine_ls_number_reflns 12137
_refine_ls_number_restraints 82
_refine_ls_restrained_S_all 1.071
_refine_ls_R_factor_all 0.0553
_refine_ls_R_factor_gt 0.0446
_refine_ls_shift/su_max 0.000
_refine_ls_shift/su_mean 0.000
_refine_ls_structure_factor_coef Fsqd
_refine_ls_weighting_details 'calc w=1/[\s^2^(Fo^2^)+(0.0587P)^2^+2.1140P] where P=(Fo^2^+2Fc^2^)/3'
_refine_ls_weighting_scheme calc
_refine_ls_wR_factor_gt 0.1028
_refine_ls_wR_factor_ref 0.1091
_reflns_number_gt 10682
_reflns_number_total 12137
_reflns_threshold_expression >2sigma(I)
_cod_data_source_file ic900495s_si_001_1.cif
_cod_data_source_block '[1-H]2'
_cod_depositor_comments
;
The following automatic conversions were performed:
'_symmetry_cell_setting' value 'Monoclinic' changed to 'monoclinic'
according to '/home/saulius/struct/CIF-dictionaries/cif_core.dic'
dictionary named 'cif_core.dic' version 2.4.1 from 2010-06-29.

Automatic conversion script
Id: cif_fix_enum 1527 2010-12-29 10:47:43Z saulius 
;
_cod_original_cell_volume 4921.4(6)
_cod_original_sg_symbol_H-M 'C 2'
_cod_database_code 4302825

loop_
_symmetry_equiv_pos_as_xyz
'x, y, z'
'-x, y, -z'
'x+1/2, y+1/2, z'
'-x+1/2, y+1/2, -z'

loop_
_atom_site_label
_atom_site_type_symbol
_atom_site_fract_x
_atom_site_fract_y
_atom_site_fract_z
_atom_site_U_iso_or_equiv
_atom_site_adp_type
_atom_site_occupancy
_atom_site_symmetry_multiplicity
_atom_site_calc_flag
_atom_site_refinement_flags
_atom_site_disorder_assembly
_atom_site_disorder_group
Mo1 Mo -0.074521(8) 0.05840(2) -0.246213(12) 0.01810(6) Uani 1 1 d . . .
N4 N -0.05143(9) 0.1476(2) -0.15772(15) 0.0196(5) Uani 1 1 d . . .
N5 N -0.04416(11) 0.2238(3) -0.10078(17) 0.0268(7) Uani 1 1 d . . .
C4 C 0.00482(12) 0.2261(3) -0.04123(17) 0.0230(6) Uani 1 1 d D . .
H1 H 0.0208(12) 0.146(2) -0.045(2) 0.028 Uiso 1 1 d D . .
C41 C 0.03518(13) 0.3420(3) -0.05290(18) 0.0254(7) Uani 1 1 d . . .
C42 C 0.01306(16) 0.4588(3) -0.08133(19) 0.0335(8) Uani 1 1 d . . .
H42 H -0.0219 0.4664 -0.0961 0.040 Uiso 1 1 calc R . .
C43 C 0.04186(17) 0.5643(6) -0.0881(2) 0.0496(10) Uani 1 1 d . . .
H43 H 0.0263 0.6439 -0.1073 0.060 Uiso 1 1 calc R . .
C44 C 0.09192(18) 0.5559(7) -0.0680(2) 0.0579(12) Uani 1 1 d . . .
H44 H 0.1112 0.6291 -0.0726 0.069 Uiso 1 1 calc R . .
C45 C 0.11475(18) 0.4381(5) -0.0402(3) 0.0535(12) Uani 1 1 d . . .
H45 H 0.1497 0.4309 -0.0268 0.064 Uiso 1 1 calc R . .
C46 C 0.08668(15) 0.3331(4) -0.0325(2) 0.0369(8) Uani 1 1 d . . .
H46 H 0.1024 0.2538 -0.0131 0.044 Uiso 1 1 calc R . .
N1 N -0.10844(10) -0.0848(3) -0.20980(15) 0.0226(5) Uani 1 1 d . . .
C11 C -0.14950(13) -0.1291(3) -0.2740(2) 0.0242(7) Uani 1 1 d . . .
C12 C -0.19697(12) -0.0799(3) -0.2830(2) 0.0270(7) Uani 1 1 d . . .
H12 H -0.2024 -0.0199 -0.2453 0.032 Uiso 1 1 calc R . .
C13 C -0.23676(12) -0.1179(3) -0.3469(2) 0.0293(7) Uani 1 1 d . . .
C14 C -0.22815(12) -0.2045(3) -0.4010(2) 0.0307(8) Uani 1 1 d . . .
H14 H -0.2549 -0.2302 -0.4445 0.037 Uiso 1 1 calc R . .
C15 C -0.18174(13) -0.2553(3) -0.39414(19) 0.0277(7) Uani 1 1 d . . .
C16 C -0.14206(12) -0.2168(3) -0.32965(19) 0.0249(7) Uani 1 1 d . . .
H16 H -0.1100 -0.2508 -0.3241 0.030 Uiso 1 1 calc R . .
C131 C -0.28794(14) -0.0622(4) -0.3559(3) 0.0435(10) Uani 1 1 d . . .
H13A H -0.3081 -0.0725 -0.4109 0.065 Uiso 1 1 calc R . .
H13B H -0.2851 0.0298 -0.3422 0.065 Uiso 1 1 calc R . .
H13C H -0.3036 -0.1080 -0.3204 0.065 Uiso 1 1 calc R . .
C151 C -0.17371(14) -0.3491(4) -0.4553(2) 0.0351(8) Uani 1 1 d . . .
H15A H -0.1986 -0.4177 -0.4640 0.053 Uiso 1 1 calc R . .
H15B H -0.1407 -0.3872 -0.4364 0.053 Uiso 1 1 calc R . .
H15C H -0.1767 -0.3034 -0.5053 0.053 Uiso 1 1 calc R . .
C17 C -0.10477(13) -0.1449(3) -0.13013(19) 0.0274(7) Uani 1 1 d . . .
C171 C -0.11187(16) -0.2902(4) -0.1405(2) 0.0411(9) Uani 1 1 d . . .
H17A H -0.1451 -0.3083 -0.1748 0.062 Uiso 1 1 calc R . .
H17B H -0.1078 -0.3306 -0.0886 0.062 Uiso 1 1 calc R . .
H17C H -0.0873 -0.3253 -0.1648 0.062 Uiso 1 1 calc R . .
C172 C -0.05235(17) -0.1218(4) -0.0769(2) 0.0427(12) Uani 1 1 d . . .
H17D H -0.0283 -0.1524 -0.1038 0.064 Uiso 1 1 calc R . .
H17E H -0.0477 -0.1690 -0.0269 0.064 Uiso 1 1 calc R . .
H17F H -0.0474 -0.0293 -0.0657 0.064 Uiso 1 1 calc R . .
C173 C -0.14169(18) -0.0862(5) -0.0916(3) 0.0564(13) Uani 1 1 d . . .
H17G H -0.1365 0.0073 -0.0865 0.085 Uiso 1 1 calc R . .
H17H H -0.1371 -0.1242 -0.0389 0.085 Uiso 1 1 calc R . .
H17I H -0.1753 -0.1039 -0.1245 0.085 Uiso 1 1 calc R . .
N2 N -0.11995(9) 0.1882(2) -0.30786(15) 0.0219(5) Uani 1 1 d . . .
C21 C -0.12413(11) 0.1778(3) -0.39124(17) 0.0211(6) Uani 1 1 d . . .
C22 C -0.15761(11) 0.0911(3) -0.43845(18) 0.0225(7) Uani 1 1 d . . .
H22 H -0.1772 0.0380 -0.4150 0.027 Uiso 1 1 calc R . .
C23 C -0.16277(10) 0.0812(3) -0.51984(17) 0.0212(7) Uani 1 1 d . . .
C24 C -0.13417(11) 0.1606(3) -0.55373(19) 0.0244(7) Uani 1 1 d . . .
H24 H -0.1380 0.1558 -0.6092 0.029 Uiso 1 1 calc R . .
C25 C -0.10003(12) 0.2468(3) -0.5077(2) 0.0266(7) Uani 1 1 d . . .
C26 C -0.09484(11) 0.2539(3) -0.42658(18) 0.0236(7) Uani 1 1 d . . .
H26 H -0.0711 0.3110 -0.3946 0.028 Uiso 1 1 calc R . .
C231 C -0.20057(12) -0.0088(3) -0.5710(2) 0.0287(7) Uani 1 1 d . . .
H23A H -0.2131 -0.0671 -0.5371 0.043 Uiso 1 1 calc R . .
H23B H -0.1852 -0.0595 -0.6048 0.043 Uiso 1 1 calc R . .
H23C H -0.2280 0.0418 -0.6043 0.043 Uiso 1 1 calc R . .
C251 C -0.07036(17) 0.3317(5) -0.5466(3) 0.0370(10) Uani 1 1 d . . .
H25A H -0.0445 0.2803 -0.5597 0.056 Uiso 1 1 calc R . .
H25B H -0.0551 0.4014 -0.5103 0.056 Uiso 1 1 calc R . .
H25C H -0.0921 0.3688 -0.5953 0.056 Uiso 1 1 calc R . .
C27 C -0.14606(14) 0.3015(3) -0.2845(2) 0.0282(8) Uani 1 1 d . . .
C271 C -0.19555(16) 0.3241(5) -0.3473(2) 0.0516(12) Uani 1 1 d . . .
H27A H -0.1894 0.3472 -0.3978 0.077 Uiso 1 1 calc R . .
H27B H -0.2134 0.3945 -0.3300 0.077 Uiso 1 1 calc R . .
H27C H -0.2154 0.2450 -0.3540 0.077 Uiso 1 1 calc R . .
C272 C -0.15781(13) 0.2733(4) -0.2065(2) 0.0330(8) Uani 1 1 d . . .
H27D H -0.1787 0.1962 -0.2125 0.050 Uiso 1 1 calc R . .
H27E H -0.1753 0.3471 -0.1921 0.050 Uiso 1 1 calc R . .
H27F H -0.1270 0.2585 -0.1647 0.050 Uiso 1 1 calc R . .
C273 C -0.11330(18) 0.4219(4) -0.2743(3) 0.0453(10) Uani 1 1 d . . .
H27G H -0.0831 0.4077 -0.2311 0.068 Uiso 1 1 calc R . .
H27H H -0.1312 0.4962 -0.2617 0.068 Uiso 1 1 calc R . .
H27I H -0.1046 0.4387 -0.3237 0.068 Uiso 1 1 calc R . .
N3 N -0.01415(9) 0.0122(2) -0.27558(15) 0.0202(5) Uani 1 1 d . . .
C31 C -0.02093(11) -0.1016(3) -0.32488(18) 0.0204(6) Uani 1 1 d . . .
C32 C -0.00369(11) -0.2213(3) -0.29325(18) 0.0229(6) Uani 1 1 d . . .
H32 H 0.0125 -0.2281 -0.2382 0.028 Uiso 1 1 calc R . .
C33 C -0.00960(12) -0.3324(3) -0.34079(19) 0.0231(6) Uani 1 1 d . . .
C34 C -0.03479(12) -0.3192(3) -0.42125(19) 0.0254(7) Uani 1 1 d . . .
H34 H -0.0395 -0.3934 -0.4543 0.030 Uiso 1 1 calc R . .
C35 C -0.05309(12) -0.2014(3) -0.45425(18) 0.0239(6) Uani 1 1 d . . .
C36 C -0.04538(11) -0.0917(3) -0.40518(18) 0.0219(6) Uani 1 1 d . . .
H36 H -0.0570 -0.0099 -0.4271 0.026 Uiso 1 1 calc R . .
C331 C 0.01077(13) -0.4609(3) -0.3076(2) 0.0306(8) Uani 1 1 d . . .
H33A H 0.0431 -0.4486 -0.2691 0.046 Uiso 1 1 calc R . .
H33B H 0.0144 -0.5167 -0.3508 0.046 Uiso 1 1 calc R . .
H33C H -0.0119 -0.5014 -0.2813 0.046 Uiso 1 1 calc R . .
C351 C -0.07853(16) -0.1899(4) -0.5418(2) 0.0310(9) Uani 1 1 d . . .
H35A H -0.0537 -0.1837 -0.5711 0.046 Uiso 1 1 calc R . .
H35B H -0.0993 -0.1123 -0.5515 0.046 Uiso 1 1 calc R . .
H35C H -0.0992 -0.2663 -0.5596 0.046 Uiso 1 1 calc R . .
C37 C 0.03820(9) 0.0618(5) -0.24551(15) 0.0240(5) Uani 1 1 d . . .
C371 C 0.06378(13) 0.0073(3) -0.16323(19) 0.0299(7) Uani 1 1 d . . .
H37A H 0.0421 0.0176 -0.1287 0.045 Uiso 1 1 calc R . .
H37B H 0.0947 0.0541 -0.1405 0.045 Uiso 1 1 calc R . .
H37C H 0.0709 -0.0845 -0.1678 0.045 Uiso 1 1 calc R . .
C372 C 0.06822(12) 0.0277(3) -0.3026(2) 0.0278(8) Uani 1 1 d . . .
H37D H 0.0723 -0.0662 -0.3037 0.042 Uiso 1 1 calc R . .
H37E H 0.1007 0.0690 -0.2850 0.042 Uiso 1 1 calc R . .
H37F H 0.0509 0.0585 -0.3559 0.042 Uiso 1 1 calc R . .
C373 C 0.03561(12) 0.2093(3) -0.2422(2) 0.0271(7) Uani 1 1 d . . .
H37G H 0.0194 0.2429 -0.2952 0.041 Uiso 1 1 calc R . .
H37H H 0.0691 0.2446 -0.2237 0.041 Uiso 1 1 calc R . .
H37I H 0.0167 0.2347 -0.2055 0.041 Uiso 1 1 calc R . .
O1S O -0.1878(4) -0.2223(10) 0.2285(7) 0.251(5) Uani 1 1 d U . .
C1S C -0.2147(4) -0.3724(10) 0.1351(7) 0.155(4) Uani 1 1 d U . .
H1S1 H -0.2450 -0.3968 0.1496 0.186 Uiso 1 1 calc R . .
H1S2 H -0.2169 -0.4096 0.0823 0.186 Uiso 1 1 calc R . .
C2S C -0.2116(4) -0.2356(10) 0.1313(6) 0.150(4) Uani 1 1 d U . .
H2S1 H -0.2443 -0.1934 0.1116 0.179 Uiso 1 1 calc R . .
H2S2 H -0.1890 -0.2057 0.1009 0.179 Uiso 1 1 calc R . .
C3S C -0.1731(3) -0.4231(7) 0.1914(4) 0.0848(17) Uani 1 1 d U . .
H3S1 H -0.1504 -0.4640 0.1645 0.102 Uiso 1 1 calc R . .
H3S2 H -0.1833 -0.4890 0.2245 0.102 Uiso 1 1 calc R . .
C4S C -0.1494(3) -0.3184(9) 0.2389(6) 0.120(3) Uani 1 1 d U . .
H4S1 H -0.1215 -0.2855 0.2207 0.145 Uiso 1 1 calc R . .
H4S2 H -0.1370 -0.3444 0.2953 0.145 Uiso 1 1 calc R . .
O2S O -0.19335(17) 0.1561(6) 0.2242(3) 0.1010(15) Uani 1 1 d U . .
C5S C -0.1904(3) 0.2449(10) 0.1641(6) 0.127(3) Uani 1 1 d U . .
H5S1 H -0.1984 0.3325 0.1795 0.153 Uiso 1 1 calc R . .
H5S2 H -0.1561 0.2464 0.1600 0.153 Uiso 1 1 calc R . .
C6S C -0.2221(3) 0.2143(15) 0.0912(6) 0.173(5) Uani 1 1 d U . .
H6S1 H -0.2037 0.1776 0.0556 0.207 Uiso 1 1 calc R . .
H6S2 H -0.2405 0.2915 0.0656 0.207 Uiso 1 1 calc R . .
C7S C -0.2571(2) 0.1136(9) 0.1105(4) 0.104(2) Uani 1 1 d U . .
H7S1 H -0.2921 0.1392 0.0888 0.125 Uiso 1 1 calc R . .
H7S2 H -0.2521 0.0272 0.0900 0.125 Uiso 1 1 calc R . .
C8S C -0.2413(2) 0.1166(7) 0.2004(4) 0.0878(19) Uani 1 1 d U . .
H8S1 H -0.2624 0.1770 0.2200 0.105 Uiso 1 1 calc R . .
H8S2 H -0.2444 0.0295 0.2217 0.105 Uiso 1 1 calc R . .

loop_
_atom_site_aniso_label
_atom_site_aniso_U_11
_atom_site_aniso_U_22
_atom_site_aniso_U_33
_atom_site_aniso_U_23
_atom_site_aniso_U_13
_atom_site_aniso_U_12
Mo1 0.02105(10) 0.01425(10) 0.01447(10) -0.00114(13) -0.00248(7) 0.00181(13)
N4 0.0214(12) 0.0172(12) 0.0163(12) -0.0015(10) -0.0009(10) 0.0009(9)
N5 0.0333(16) 0.0234(15) 0.0164(14) -0.0065(11) -0.0051(12) 0.0058(12)
C4 0.0281(16) 0.0177(14) 0.0174(15) -0.0026(11) -0.0033(12) 0.0017(12)
C41 0.0346(17) 0.0244(16) 0.0149(14) -0.0021(12) 0.0030(12) -0.0018(13)
C42 0.056(2) 0.0269(18) 0.0162(15) -0.0018(13) 0.0070(15) 0.0000(16)
C43 0.092(3) 0.0315(18) 0.0277(16) 0.004(2) 0.0202(17) -0.010(3)
C44 0.092(3) 0.047(2) 0.041(2) -0.007(3) 0.031(2) -0.034(4)
C45 0.055(3) 0.066(3) 0.045(3) -0.007(2) 0.022(2) -0.025(2)
C46 0.041(2) 0.040(2) 0.0292(19) -0.0064(16) 0.0093(16) -0.0079(17)
N1 0.0246(13) 0.0212(13) 0.0176(12) 0.0009(10) -0.0011(10) -0.0024(10)
C11 0.0287(17) 0.0197(17) 0.0189(16) 0.0035(13) -0.0018(13) -0.0038(14)
C12 0.0292(17) 0.0246(16) 0.0258(17) 0.0031(13) 0.0053(13) -0.0018(13)
C13 0.0265(16) 0.0292(18) 0.0288(18) 0.0078(14) 0.0025(14) -0.0074(14)
C14 0.0282(17) 0.0294(18) 0.0279(17) 0.0057(14) -0.0032(14) -0.0123(14)
C15 0.0351(18) 0.0230(16) 0.0211(16) 0.0011(13) 0.0015(13) -0.0116(13)
C16 0.0300(17) 0.0204(15) 0.0220(16) 0.0021(13) 0.0033(13) -0.0035(13)
C131 0.0265(18) 0.049(2) 0.050(2) 0.006(2) 0.0015(17) -0.0005(17)
C151 0.044(2) 0.0310(18) 0.0253(18) -0.0050(14) 0.0013(15) -0.0116(16)
C17 0.0349(18) 0.0260(17) 0.0173(15) 0.0033(12) 0.0010(13) -0.0024(14)
C171 0.058(2) 0.031(2) 0.0280(19) 0.0075(15) 0.0016(17) -0.0113(18)
C172 0.053(3) 0.036(2) 0.025(2) 0.0146(17) -0.0138(18) -0.0098(19)
C173 0.066(3) 0.073(3) 0.032(2) 0.010(2) 0.015(2) 0.019(3)
N2 0.0245(13) 0.0188(13) 0.0173(12) 0.0000(10) -0.0026(10) 0.0044(10)
C21 0.0259(15) 0.0161(14) 0.0161(14) 0.0003(11) -0.0028(11) 0.0030(12)
C22 0.0233(14) 0.0185(17) 0.0215(14) -0.0002(10) -0.0008(11) 0.0006(10)
C23 0.0198(12) 0.017(2) 0.0211(13) -0.0004(11) -0.0040(10) 0.0039(11)
C24 0.0234(15) 0.0255(16) 0.0204(15) -0.0007(12) -0.0004(12) 0.0029(12)
C25 0.0253(16) 0.0243(16) 0.0272(17) 0.0017(13) 0.0027(13) -0.0001(13)
C26 0.0227(15) 0.0202(15) 0.0211(15) -0.0002(12) -0.0051(12) -0.0038(12)
C231 0.0285(17) 0.0260(17) 0.0257(17) -0.0038(13) -0.0020(13) -0.0036(13)
C251 0.038(2) 0.040(2) 0.032(2) 0.0012(17) 0.0071(17) -0.0126(18)
C27 0.0343(19) 0.0231(18) 0.0219(18) -0.0009(15) -0.0010(14) 0.0126(15)
C271 0.050(2) 0.064(3) 0.031(2) -0.005(2) -0.0054(18) 0.035(2)
C272 0.0324(18) 0.0318(19) 0.0306(18) -0.0033(15) 0.0017(14) 0.0126(15)
C273 0.070(3) 0.0244(19) 0.040(2) -0.0040(16) 0.012(2) 0.0050(18)
N3 0.0242(12) 0.0154(11) 0.0182(12) -0.0031(9) 0.0011(10) -0.0014(9)
C31 0.0230(15) 0.0177(14) 0.0188(14) -0.0032(11) 0.0029(12) 0.0002(11)
C32 0.0265(16) 0.0210(15) 0.0188(15) -0.0017(12) 0.0023(12) -0.0015(12)
C33 0.0255(15) 0.0163(15) 0.0260(16) -0.0002(12) 0.0044(12) -0.0001(12)
C34 0.0320(17) 0.0212(15) 0.0214(16) -0.0057(12) 0.0048(13) -0.0028(13)
C35 0.0249(15) 0.0245(16) 0.0199(15) -0.0024(12) 0.0023(12) -0.0022(12)
C36 0.0238(15) 0.0185(15) 0.0203(15) 0.0005(11) 0.0009(12) 0.0029(12)
C331 0.0439(17) 0.015(2) 0.0308(16) 0.0007(13) 0.0062(13) 0.0051(14)
C351 0.036(2) 0.028(2) 0.0229(19) -0.0014(15) -0.0014(16) 0.0005(16)
C37 0.0262(12) 0.0199(12) 0.0230(12) -0.002(2) 0.0021(10) 0.000(2)
C371 0.0317(17) 0.0284(16) 0.0233(16) -0.0021(13) -0.0026(13) 0.0028(14)
C372 0.0279(15) 0.022(2) 0.0324(17) -0.0066(12) 0.0064(13) -0.0012(11)
C373 0.0311(17) 0.0212(16) 0.0296(17) -0.0057(13) 0.0094(14) -0.0055(13)
O1S 0.260(10) 0.198(9) 0.229(8) -0.095(7) -0.041(8) 0.075(8)
C1S 0.122(7) 0.123(6) 0.188(10) -0.046(7) -0.007(6) 0.000(6)
C2S 0.144(8) 0.102(6) 0.165(8) -0.034(6) -0.020(6) 0.015(6)
C3S 0.127(5) 0.070(4) 0.080(4) -0.006(3) 0.064(3) -0.013(4)
C4S 0.120(6) 0.096(6) 0.129(7) -0.025(5) 0.007(5) -0.018(4)
O2S 0.080(3) 0.119(4) 0.091(3) -0.005(3) 0.003(3) 0.020(3)
C5S 0.103(6) 0.129(7) 0.129(7) 0.030(6) -0.001(5) 0.003(5)
C6S 0.085(5) 0.301(14) 0.110(6) 0.048(8) -0.010(5) -0.053(7)
C7S 0.075(4) 0.147(7) 0.082(4) -0.021(4) 0.009(3) 0.012(4)
C8S 0.062(3) 0.104(5) 0.090(4) -0.012(4) 0.008(3) 0.018(3)

loop_
_atom_type_symbol
_atom_type_description
_atom_type_scat_dispersion_real
_atom_type_scat_dispersion_imag
_atom_type_scat_source
C C 0.0033 0.0016 'International Tables Vol C Tables 4.2.6.8 and 6.1.1.4'
H H 0.0000 0.0000 'International Tables Vol C Tables 4.2.6.8 and 6.1.1.4'
N N 0.0061 0.0033 'International Tables Vol C Tables 4.2.6.8 and 6.1.1.4'
O O 0.0106 0.0060 'International Tables Vol C Tables 4.2.6.8 and 6.1.1.4'
Mo Mo -1.6832 0.6857 'International Tables Vol C Tables 4.2.6.8 and 6.1.1.4'

loop_
_geom_angle_atom_site_label_1
_geom_angle_atom_site_label_2
_geom_angle_atom_site_label_3
_geom_angle
_geom_angle_site_symmetry_1
_geom_angle_site_symmetry_3
_geom_angle_publ_flag
N4 Mo1 N2 98.66(11) . . ?
N4 Mo1 N1 101.61(11) . . ?
N2 Mo1 N1 113.24(11) . . ?
N4 Mo1 N3 102.94(11) . . ?
N2 Mo1 N3 120.05(11) . . ?
N1 Mo1 N3 115.88(11) . . ?
N5 N4 Mo1 167.0(2) . . ?
N4 N5 C4 119.3(3) . . ?
N5 C4 H1 107(2) . . ?
N5 C4 C41 111.5(3) . . ?
N5 C4 C4 106.8(3) . 2 ?
C41 C4 C4 112.3(2) . 2 ?
C41 C4 H1 112(2) . . ?
C42 C41 C46 118.7(3) . . ?
C42 C41 C4 121.5(3) . . ?
C46 C41 C4 119.8(3) . . ?
C43 C42 C41 120.2(4) . . ?
C44 C43 C42 121.2(6) . . ?
C43 C44 C45 119.3(5) . . ?
C46 C45 C44 120.1(4) . . ?
C45 C46 C41 120.5(4) . . ?
C11 N1 C17 115.1(3) . . ?
C11 N1 Mo1 110.0(2) . . ?
C17 N1 Mo1 134.4(2) . . ?
C16 C11 C12 119.0(3) . . ?
C16 C11 N1 120.6(3) . . ?
C12 C11 N1 120.3(3) . . ?
C11 C12 C13 120.9(3) . . ?
C14 C13 C12 118.7(3) . . ?
C14 C13 C131 121.4(3) . . ?
C12 C13 C131 120.0(3) . . ?
C13 C14 C15 122.1(3) . . ?
C14 C15 C16 118.8(3) . . ?
C14 C15 C151 120.5(3) . . ?
C16 C15 C151 120.7(3) . . ?
C11 C16 C15 120.5(3) . . ?
N1 C17 C173 111.8(3) . . ?
N1 C17 C171 108.9(3) . . ?
C173 C17 C171 111.4(4) . . ?
N1 C17 C172 107.9(3) . . ?
C173 C17 C172 109.3(4) . . ?
C171 C17 C172 107.4(3) . . ?
C21 N2 C27 115.4(2) . . ?
C21 N2 Mo1 111.43(19) . . ?
C27 N2 Mo1 132.8(2) . . ?
C22 C21 C26 118.8(3) . . ?
C22 C21 N2 120.2(3) . . ?
C26 C21 N2 121.0(3) . . ?
C21 C22 C23 120.9(3) . . ?
C24 C23 C22 119.0(3) . . ?
C24 C23 C231 120.4(3) . . ?
C22 C23 C231 120.5(3) . . ?
C25 C24 C23 121.2(3) . . ?
C26 C25 C24 119.0(3) . . ?
C26 C25 C251 121.4(3) . . ?
C24 C25 C251 119.5(3) . . ?
C25 C26 C21 121.0(3) . . ?
N2 C27 C272 110.0(3) . . ?
N2 C27 C273 110.0(3) . . ?
C272 C27 C273 109.0(3) . . ?
N2 C27 C271 109.8(3) . . ?
C272 C27 C271 107.0(3) . . ?
C273 C27 C271 110.9(3) . . ?
C31 N3 C37 116.1(3) . . ?
C31 N3 Mo1 112.08(19) . . ?
C37 N3 Mo1 131.0(2) . . ?
C32 C31 C36 119.4(3) . . ?
C32 C31 N3 121.1(3) . . ?
C36 C31 N3 119.6(3) . . ?
C31 C32 C33 121.5(3) . . ?
C34 C33 C32 117.6(3) . . ?
C34 C33 C331 120.6(3) . . ?
C32 C33 C331 121.8(3) . . ?
C35 C34 C33 122.2(3) . . ?
C34 C35 C36 118.6(3) . . ?
C34 C35 C351 120.7(3) . . ?
C36 C35 C351 120.6(3) . . ?
C31 C36 C35 120.7(3) . . ?
N3 C37 C372 111.0(3) . . ?
N3 C37 C373 107.5(3) . . ?
C372 C37 C373 107.3(3) . . ?
N3 C37 C371 111.2(3) . . ?
C372 C37 C371 109.5(3) . . ?
C373 C37 C371 110.3(3) . . ?
C4S O1S C2S 98.5(8) . . ?
C3S C1S C2S 110.8(8) . . ?
C1S C2S O1S 92.7(9) . . ?
C1S C3S C4S 107.0(7) . . ?
C3S C4S O1S 103.8(7) . . ?
C8S O2S C5S 103.0(6) . . ?
C6S C5S O2S 112.7(9) . . ?
C5S C6S C7S 103.8(8) . . ?
C8S C7S C6S 101.3(6) . . ?
O2S C8S C7S 107.7(6) . . ?

loop_
_geom_bond_atom_site_label_1
_geom_bond_atom_site_label_2
_geom_bond_distance
_geom_bond_site_symmetry_2
_geom_bond_publ_flag
Mo1 N4 1.768(2) . ?
Mo1 N2 1.961(2) . ?
Mo1 N1 1.965(3) . ?
Mo1 N3 1.970(3) . ?
N4 N5 1.245(4) . ?
N5 C4 1.481(4) . ?
C4 H1 0.958(18) . ?
C4 C41 1.520(5) . ?
C4 C4 1.546(6) 2 ?
C41 C42 1.388(5) . ?
C41 C46 1.398(5) . ?
C42 C43 1.386(6) . ?
C43 C44 1.358(6) . ?
C44 C45 1.401(8) . ?
C45 C46 1.374(6) . ?
N1 C11 1.446(4) . ?
N1 C17 1.508(4) . ?
C11 C16 1.392(5) . ?
C11 C12 1.399(5) . ?
C12 C13 1.404(5) . ?
C13 C14 1.376(5) . ?
C13 C131 1.521(5) . ?
C14 C15 1.384(5) . ?
C15 C16 1.409(4) . ?
C15 C151 1.512(5) . ?
C17 C173 1.518(6) . ?
C17 C171 1.522(5) . ?
C17 C172 1.531(5) . ?
N2 C21 1.440(4) . ?
N2 C27 1.501(4) . ?
C21 C22 1.395(4) . ?
C21 C26 1.405(4) . ?
C22 C23 1.399(4) . ?
C23 C24 1.395(4) . ?
C23 C231 1.509(4) . ?
C24 C25 1.393(4) . ?
C25 C26 1.393(5) . ?
C25 C251 1.503(5) . ?
C27 C272 1.524(5) . ?
C27 C273 1.532(6) . ?
C27 C271 1.535(5) . ?
N3 C31 1.443(4) . ?
N3 C37 1.512(4) . ?
C31 C32 1.390(4) . ?
C31 C36 1.390(4) . ?
C32 C33 1.403(4) . ?
C33 C34 1.400(4) . ?
C33 C331 1.501(4) . ?
C34 C35 1.387(5) . ?
C35 C36 1.406(4) . ?
C35 C351 1.509(5) . ?
C37 C372 1.524(4) . ?
C37 C373 1.530(6) . ?
C37 C371 1.531(4) . ?
O1S C4S 1.445(11) . ?
O1S C2S 1.655(13) . ?
C1S C3S 1.408(11) . ?
C1S C2S 1.422(12) . ?
C3S C4S 1.417(10) . ?
O2S C8S 1.360(7) . ?
O2S C5S 1.418(9) . ?
C5S C6S 1.378(11) . ?
C6S C7S 1.538(13) . ?
C7S C8S 1.516(9) . ?
